data_7021503
loop_
_publ_author_name
'Melen, Rebecca L.'
'Lough, Alan J.'
'Stephan, Douglas W.'

_publ_section_title
;
 Boron azides in Staudinger oxidations and cycloadditions.
;
_journal_issue 24
_journal_name_full 'Dalton transactions (Cambridge, England : 2003)'
_journal_page_first 8674
_journal_page_last 8683
_journal_paper_doi 10.1039/c3dt50791b
_journal_volume 42
_journal_year 2013
_chemical_formula_moiety 'C32 H15 B F10 N P'
_chemical_formula_sum 'C32 H15 B F10 N P'
_chemical_formula_weight 645.23
_chemical_name_systematic
;
?
;
_space_group_IT_number 2
_symmetry_cell_setting triclinic
_symmetry_space_group_name_Hall '-P 1'
_symmetry_space_group_name_H-M 'P -1'
_atom_sites_solution_hydrogens geom
_atom_sites_solution_primary direct
_atom_sites_solution_secondary difmap
_audit_creation_method SHELXL-97
_cell_angle_alpha 87.9772(14)
_cell_angle_beta 69.0838(13)
_cell_angle_gamma 71.1715(12)
_cell_formula_units_Z 2
_cell_length_a 10.4324(3)
_cell_length_b 11.2938(3)
_cell_length_c 13.4201(3)
_cell_measurement_reflns_used 8640
_cell_measurement_temperature 150(2)
_cell_measurement_theta_max 27.46
_cell_measurement_theta_min 2.40
_cell_volume 1392.22(7)
_computing_cell_refinement 'Bruker SAINT, v6.45a'
_computing_data_collection 'Bruker SMART'
_computing_data_reduction 'Bruker SHELXTL XPREP'
_computing_molecular_graphics 'Mercury v2.3'
_computing_publication_material 'Bruker SHELXTL XCIF'
_computing_structure_refinement 'SHELXL-97 (Sheldrick, 2008)'
_computing_structure_solution 'SHELXS-97 (Sheldrick, 2008)'
_diffrn_ambient_temperature 150(2)
_diffrn_measured_fraction_theta_full 0.982
_diffrn_measured_fraction_theta_max 0.982
_diffrn_measurement_device_type 'CCD area detector'
_diffrn_measurement_method 'phi and omega scans'
_diffrn_radiation_monochromator graphite
_diffrn_radiation_source 'fine-focus sealed tube'
_diffrn_radiation_type MoK\a
_diffrn_radiation_wavelength 0.71073
_diffrn_reflns_av_R_equivalents 0.0231
_diffrn_reflns_av_unetI/netI 0.0357
_diffrn_reflns_limit_h_max 13
_diffrn_reflns_limit_h_min -13
_diffrn_reflns_limit_k_max 14
_diffrn_reflns_limit_k_min -14
_diffrn_reflns_limit_l_max 16
_diffrn_reflns_limit_l_min -17
_diffrn_reflns_number 17206
_diffrn_reflns_theta_full 27.51
_diffrn_reflns_theta_max 27.51
_diffrn_reflns_theta_min 1.63
_exptl_absorpt_coefficient_mu 0.191
_exptl_absorpt_correction_T_max 0.9812
_exptl_absorpt_correction_T_min 0.9628
_exptl_absorpt_correction_type empirical
_exptl_absorpt_process_details sadabs
_exptl_crystal_colour colourless
_exptl_crystal_density_diffrn 1.539
_exptl_crystal_density_method 'not measured'
_exptl_crystal_description block
_exptl_crystal_F_000 648
_exptl_crystal_size_max 0.20
_exptl_crystal_size_mid 0.20
_exptl_crystal_size_min 0.10
_refine_diff_density_max 0.341
_refine_diff_density_min -0.309
_refine_diff_density_rms 0.048
_refine_ls_extinction_method none
_refine_ls_goodness_of_fit_ref 1.020
_refine_ls_hydrogen_treatment constr
_refine_ls_matrix_type full
_refine_ls_number_parameters 406
_refine_ls_number_reflns 6298
_refine_ls_number_restraints 0
_refine_ls_restrained_S_all 1.020
_refine_ls_R_factor_all 0.0633
_refine_ls_R_factor_gt 0.0410
_refine_ls_shift/su_max 0.000
_refine_ls_shift/su_mean 0.000
_refine_ls_structure_factor_coef Fsqd
_refine_ls_weighting_details 'calc w=1/[\s^2^(Fo^2^)+(0.0370P)^2^+0.6645P] where P=(Fo^2^+2Fc^2^)/3'
_refine_ls_weighting_scheme calc
_refine_ls_wR_factor_gt 0.0866
_refine_ls_wR_factor_ref 0.0961
_reflns_number_gt 4746
_reflns_number_total 6298
_reflns_threshold_expression >2sigma(I)
_cod_data_source_file c3dt50791b.txt
_cod_data_source_block compound_2c
_cod_depositor_comments
;
The following automatic conversions were performed:

'_symmetry_cell_setting' value 'Triclinic' changed to 'triclinic'
according to /home/saulius/struct/CIF-dictionaries/cif_core.dic
dictionary named 'cif_core.dic' version 2.4.2 from 2011-04-26.

Automatic conversion script
Id: cif_fix_values 1891 2012-01-12 08:04:46Z andrius 
;
_cod_original_cell_volume 1392.22(6)
_cod_original_sg_symbol_H-M P-1
_cod_database_code 7021503

loop_
_symmetry_equiv_pos_as_xyz
'x, y, z'
'-x, -y, -z'

loop_
_atom_site_label
_atom_site_type_symbol
_atom_site_fract_x
_atom_site_fract_y
_atom_site_fract_z
_atom_site_U_iso_or_equiv
_atom_site_adp_type
_atom_site_occupancy
_atom_site_symmetry_multiplicity
_atom_site_calc_flag
_atom_site_refinement_flags
P1 P 0.61461(5) 0.70053(4) 0.70870(3) 0.02056(11) Uani 1 1 d .
N1 N 0.75289(15) 0.59123(12) 0.71073(11) 0.0226(3) Uani 1 1 d .
C1 C 0.62510(19) 0.95210(16) 0.74245(14) 0.0249(4) Uani 1 1 d .
C2 C 0.60693(19) 0.85530(16) 0.72905(14) 0.0258(4) Uani 1 1 d .
B1 B 0.8767(2) 0.58423(17) 0.72842(14) 0.0201(4) Uani 1 1 d .
C11 C 0.59268(18) 0.69257(16) 0.58246(13) 0.0241(4) Uani 1 1 d .
C12 C 0.6543(2) 0.57967(18) 0.51880(14) 0.0287(4) Uani 1 1 d .
H12 H 0.7150 0.5079 0.5385 0.034 Uiso 1 1 calc R
C13 C 0.6262(2) 0.5728(2) 0.42593(15) 0.0362(5) Uani 1 1 d .
H13 H 0.6670 0.4956 0.3823 0.043 Uiso 1 1 calc R
C14 C 0.5392(2) 0.6776(2) 0.39674(16) 0.0422(5) Uani 1 1 d .
H14 H 0.5200 0.6722 0.3333 0.051 Uiso 1 1 calc R
C15 C 0.4800(2) 0.7904(2) 0.45955(17) 0.0469(6) Uani 1 1 d .
H15 H 0.4214 0.8626 0.4386 0.056 Uiso 1 1 calc R
C16 C 0.5057(2) 0.79838(19) 0.55255(15) 0.0360(5) Uani 1 1 d .
H16 H 0.4642 0.8757 0.5960 0.043 Uiso 1 1 calc R
C21 C 0.45095(18) 0.68845(16) 0.80793(13) 0.0230(4) Uani 1 1 d .
C22 C 0.4372(2) 0.57040(18) 0.82181(19) 0.0445(6) Uani 1 1 d .
H22 H 0.5163 0.4982 0.7836 0.053 Uiso 1 1 calc R
C23 C 0.3086(3) 0.5574(2) 0.8912(2) 0.0552(7) Uani 1 1 d .
H23 H 0.2994 0.4764 0.9004 0.066 Uiso 1 1 calc R
C24 C 0.1941(2) 0.6618(2) 0.94674(17) 0.0435(5) Uani 1 1 d .
H24 H 0.1058 0.6527 0.9941 0.052 Uiso 1 1 calc R
C25 C 0.2069(2) 0.7791(2) 0.93415(15) 0.0372(5) Uani 1 1 d .
H25 H 0.1278 0.8508 0.9734 0.045 Uiso 1 1 calc R
C26 C 0.3349(2) 0.79298(17) 0.86428(14) 0.0295(4) Uani 1 1 d .
H26 H 0.3430 0.8744 0.8550 0.035 Uiso 1 1 calc R
C31 C 0.65443(19) 1.06476(15) 0.75644(15) 0.0260(4) Uani 1 1 d .
C32 C 0.7604(2) 1.09585(18) 0.67309(16) 0.0330(4) Uani 1 1 d .
H32 H 0.8103 1.0441 0.6074 0.040 Uiso 1 1 calc R
C33 C 0.7928(2) 1.2021(2) 0.6863(2) 0.0450(5) Uani 1 1 d .
H33 H 0.8634 1.2246 0.6290 0.054 Uiso 1 1 calc R
C34 C 0.7231(3) 1.27538(19) 0.7820(2) 0.0497(6) Uani 1 1 d .
H34 H 0.7473 1.3475 0.7910 0.060 Uiso 1 1 calc R
C35 C 0.6182(3) 1.24514(19) 0.8654(2) 0.0458(6) Uani 1 1 d .
H35 H 0.5705 1.2963 0.9314 0.055 Uiso 1 1 calc R
C36 C 0.5821(2) 1.13985(17) 0.85273(16) 0.0352(5) Uani 1 1 d .
H36 H 0.5088 1.1195 0.9094 0.042 Uiso 1 1 calc R
C41 C 0.99458(17) 0.44942(15) 0.72019(13) 0.0203(3) Uani 1 1 d .
F42 F 1.01372(12) 0.49596(10) 0.88382(8) 0.0346(3) Uani 1 1 d .
C42 C 1.05309(19) 0.41358(16) 0.79892(14) 0.0252(4) Uani 1 1 d .
F43 F 1.20016(14) 0.26684(12) 0.87726(10) 0.0517(3) Uani 1 1 d .
C43 C 1.1478(2) 0.29530(18) 0.79811(16) 0.0329(4) Uani 1 1 d .
F44 F 1.28117(13) 0.09133(10) 0.71320(11) 0.0532(4) Uani 1 1 d .
C44 C 1.1891(2) 0.20657(17) 0.71518(17) 0.0343(5) Uani 1 1 d .
F45 F 1.17716(13) 0.15164(10) 0.55176(10) 0.0447(3) Uani 1 1 d .
C45 C 1.1368(2) 0.23745(16) 0.63368(15) 0.0305(4) Uani 1 1 d .
C46 C 1.04217(18) 0.35685(16) 0.63737(13) 0.0234(4) Uani 1 1 d .
F46 F 0.99585(12) 0.38179(9) 0.55518(8) 0.0319(3) Uani 1 1 d .
C51 C 0.91063(18) 0.70304(15) 0.76132(13) 0.0211(3) Uani 1 1 d .
F52 F 0.72389(12) 0.73786(10) 0.93117(8) 0.0378(3) Uani 1 1 d .
C52 C 0.83234(19) 0.77147(16) 0.85988(13) 0.0244(4) Uani 1 1 d .
F53 F 0.77768(14) 0.93918(10) 0.98603(9) 0.0451(3) Uani 1 1 d .
C53 C 0.8579(2) 0.87486(16) 0.88933(14) 0.0287(4) Uani 1 1 d .
F54 F 0.99019(14) 1.01575(10) 0.84449(10) 0.0464(3) Uani 1 1 d .
C54 C 0.9649(2) 0.91391(16) 0.81801(15) 0.0301(4) Uani 1 1 d .
C55 C 1.0455(2) 0.84949(17) 0.71889(15) 0.0316(4) Uani 1 1 d .
F55 F 1.14815(14) 0.88911(12) 0.64818(10) 0.0551(4) Uani 1 1 d .
F56 F 1.09997(12) 0.68479(10) 0.59476(8) 0.0399(3) Uani 1 1 d .
C56 C 1.01788(19) 0.74562(16) 0.69314(14) 0.0259(4) Uani 1 1 d .

loop_
_atom_site_aniso_label
_atom_site_aniso_U_11
_atom_site_aniso_U_22
_atom_site_aniso_U_33
_atom_site_aniso_U_23
_atom_site_aniso_U_13
_atom_site_aniso_U_12
P1 0.0180(2) 0.0183(2) 0.0260(2) 0.00011(17) -0.00827(17) -0.00624(17)
N1 0.0210(7) 0.0188(7) 0.0285(8) -0.0006(6) -0.0095(6) -0.0063(6)
C1 0.0226(9) 0.0219(9) 0.0305(9) 0.0047(7) -0.0118(7) -0.0057(7)
C2 0.0219(9) 0.0239(9) 0.0317(10) 0.0042(7) -0.0109(7) -0.0068(7)
B1 0.0218(10) 0.0215(9) 0.0166(9) 0.0016(7) -0.0051(7) -0.0086(8)
C11 0.0166(8) 0.0315(10) 0.0248(9) 0.0013(7) -0.0064(7) -0.0099(7)
C12 0.0250(9) 0.0326(10) 0.0294(9) -0.0001(8) -0.0071(8) -0.0134(8)
C13 0.0321(11) 0.0477(12) 0.0303(10) -0.0056(9) -0.0057(8) -0.0207(10)
C14 0.0330(11) 0.0708(15) 0.0284(10) 0.0010(10) -0.0151(9) -0.0199(11)
C15 0.0340(12) 0.0624(15) 0.0399(12) 0.0053(11) -0.0204(10) -0.0027(11)
C16 0.0278(10) 0.0399(11) 0.0335(10) -0.0011(9) -0.0134(8) 0.0004(9)
C21 0.0204(9) 0.0245(9) 0.0250(9) 0.0020(7) -0.0096(7) -0.0074(7)
C22 0.0281(11) 0.0240(10) 0.0667(15) 0.0022(10) -0.0010(10) -0.0077(9)
C23 0.0408(13) 0.0384(12) 0.0790(18) 0.0145(12) -0.0065(12) -0.0222(11)
C24 0.0283(11) 0.0586(14) 0.0397(12) 0.0069(10) -0.0031(9) -0.0200(11)
C25 0.0259(10) 0.0442(12) 0.0332(10) -0.0085(9) -0.0022(8) -0.0092(9)
C26 0.0267(10) 0.0258(9) 0.0325(10) -0.0049(8) -0.0074(8) -0.0074(8)
C31 0.0256(9) 0.0184(8) 0.0396(10) 0.0094(7) -0.0184(8) -0.0080(7)
C32 0.0285(10) 0.0342(11) 0.0439(11) 0.0121(9) -0.0190(9) -0.0144(9)
C33 0.0395(12) 0.0426(12) 0.0688(16) 0.0226(12) -0.0278(11) -0.0271(11)
C34 0.0513(14) 0.0275(11) 0.0902(19) 0.0132(12) -0.0412(14) -0.0223(11)
C35 0.0521(14) 0.0261(10) 0.0639(15) -0.0045(10) -0.0295(12) -0.0088(10)
C36 0.0389(11) 0.0241(10) 0.0435(12) 0.0037(8) -0.0159(9) -0.0109(9)
C41 0.0164(8) 0.0202(8) 0.0234(8) 0.0032(7) -0.0049(7) -0.0078(7)
F42 0.0413(7) 0.0356(6) 0.0286(6) 0.0007(5) -0.0183(5) -0.0083(5)
C42 0.0227(9) 0.0249(9) 0.0265(9) 0.0022(7) -0.0076(7) -0.0075(7)
F43 0.0535(8) 0.0499(8) 0.0553(8) 0.0184(6) -0.0359(7) -0.0051(6)
C43 0.0283(10) 0.0341(10) 0.0379(11) 0.0133(9) -0.0161(8) -0.0088(8)
F44 0.0397(7) 0.0267(6) 0.0772(9) 0.0082(6) -0.0180(7) 0.0054(5)
C44 0.0239(10) 0.0204(9) 0.0498(12) 0.0079(8) -0.0090(9) -0.0017(8)
F45 0.0416(7) 0.0269(6) 0.0523(7) -0.0149(5) -0.0046(6) -0.0067(5)
C45 0.0237(9) 0.0213(9) 0.0388(11) -0.0052(8) -0.0012(8) -0.0081(8)
C46 0.0207(9) 0.0239(9) 0.0264(9) 0.0030(7) -0.0062(7) -0.0112(7)
F46 0.0383(6) 0.0311(6) 0.0290(5) -0.0022(4) -0.0146(5) -0.0118(5)
C51 0.0198(8) 0.0198(8) 0.0255(9) 0.0014(7) -0.0118(7) -0.0047(7)
F52 0.0409(7) 0.0384(6) 0.0273(6) -0.0024(5) 0.0002(5) -0.0180(5)
C52 0.0245(9) 0.0234(9) 0.0257(9) 0.0035(7) -0.0105(7) -0.0072(7)
F53 0.0643(8) 0.0321(6) 0.0303(6) -0.0102(5) -0.0105(6) -0.0114(6)
C53 0.0354(11) 0.0219(9) 0.0268(9) -0.0043(7) -0.0154(8) -0.0019(8)
F54 0.0582(8) 0.0313(6) 0.0591(8) -0.0070(5) -0.0241(6) -0.0227(6)
C54 0.0368(11) 0.0194(9) 0.0418(11) -0.0023(8) -0.0220(9) -0.0102(8)
C55 0.0269(10) 0.0312(10) 0.0392(11) 0.0015(8) -0.0097(8) -0.0152(8)
F55 0.0479(8) 0.0543(8) 0.0612(8) -0.0075(6) 0.0021(6) -0.0380(7)
F56 0.0365(7) 0.0424(7) 0.0331(6) -0.0121(5) 0.0031(5) -0.0193(5)
C56 0.0225(9) 0.0255(9) 0.0279(9) -0.0046(7) -0.0076(7) -0.0066(7)

loop_
_atom_type_symbol
_atom_type_description
_atom_type_scat_dispersion_real
_atom_type_scat_dispersion_imag
_atom_type_scat_source
C C 0.0033 0.0016 'International Tables Vol C Tables 4.2.6.8 and 6.1.1.4'
H H 0.0000 0.0000 'International Tables Vol C Tables 4.2.6.8 and 6.1.1.4'
N N 0.0061 0.0033 'International Tables Vol C Tables 4.2.6.8 and 6.1.1.4'
B B 0.0013 0.0007 'International Tables Vol C Tables 4.2.6.8 and 6.1.1.4'
F F 0.0171 0.0103 'International Tables Vol C Tables 4.2.6.8 and 6.1.1.4'
P P 0.1023 0.0942 'International Tables Vol C Tables 4.2.6.8 and 6.1.1.4'

loop_
_geom_angle_atom_site_label_1
_geom_angle_atom_site_label_2
_geom_angle_atom_site_label_3
_geom_angle
N1 P1 C2 117.90(8)
N1 P1 C21 111.37(8)
C2 P1 C21 105.15(8)
N1 P1 C11 111.04(8)
C2 P1 C11 104.87(8)
C21 P1 C11 105.57(8)
B1 N1 P1 135.45(12)
C2 C1 C31 177.17(19)
C1 C2 P1 168.98(16)
N1 B1 C41 118.88(15)
N1 B1 C51 124.56(15)
C41 B1 C51 116.53(14)
C12 C11 C16 120.35(17)
C12 C11 P1 120.10(14)
C16 C11 P1 119.42(13)
C11 C12 C13 119.28(18)
C11 C12 H12 120.4
C13 C12 H12 120.4
C14 C13 C12 120.28(18)
C14 C13 H13 119.9
C12 C13 H13 119.9
C13 C14 C15 120.23(18)
C13 C14 H14 119.9
C15 C14 H14 119.9
C16 C15 C14 120.1(2)
C16 C15 H15 119.9
C14 C15 H15 119.9
C15 C16 C11 119.72(19)
C15 C16 H16 120.1
C11 C16 H16 120.1
C26 C21 C22 119.32(17)
C26 C21 P1 122.40(13)
C22 C21 P1 118.09(14)
C23 C22 C21 120.18(19)
C23 C22 H22 119.9
C21 C22 H22 119.9
C24 C23 C22 120.0(2)
C24 C23 H23 120.0
C22 C23 H23 120.0
C25 C24 C23 120.31(19)
C25 C24 H24 119.8
C23 C24 H24 119.8
C24 C25 C26 120.05(18)
C24 C25 H25 120.0
C26 C25 H25 120.0
C25 C26 C21 120.12(17)
C25 C26 H26 119.9
C21 C26 H26 119.9
C36 C31 C32 120.16(17)
C36 C31 C1 120.80(16)
C32 C31 C1 119.01(17)
C33 C32 C31 119.7(2)
C33 C32 H32 120.1
C31 C32 H32 120.1
C34 C33 C32 120.2(2)
C34 C33 H33 119.9
C32 C33 H33 119.9
C33 C34 C35 120.53(19)
C33 C34 H34 119.7
C35 C34 H34 119.7
C34 C35 C36 120.0(2)
C34 C35 H35 120.0
C36 C35 H35 120.0
C31 C36 C35 119.31(19)
C31 C36 H36 120.3
C35 C36 H36 120.3
C42 C41 C46 114.45(15)
C42 C41 B1 122.04(15)
C46 C41 B1 123.46(15)
F42 C42 C43 116.71(16)
F42 C42 C41 119.57(15)
C43 C42 C41 123.68(17)
F43 C43 C44 120.07(17)
F43 C43 C42 120.54(18)
C44 C43 C42 119.39(18)
F44 C44 C43 120.08(19)
F44 C44 C45 120.37(18)
C43 C44 C45 119.55(16)
F45 C45 C44 120.08(16)
F45 C45 C46 120.58(18)
C44 C45 C46 119.34(17)
F46 C46 C45 116.63(15)
F46 C46 C41 119.80(15)
C45 C46 C41 123.57(17)
C56 C51 C52 115.06(15)
C56 C51 B1 122.82(14)
C52 C51 B1 122.11(15)
F52 C52 C53 117.57(15)
F52 C52 C51 119.23(15)
C53 C52 C51 123.20(16)
F53 C53 C54 119.69(15)
F53 C53 C52 120.98(17)
C54 C53 C52 119.32(16)
F54 C54 C55 119.88(17)
F54 C54 C53 120.32(16)
C55 C54 C53 119.79(15)
F55 C55 C54 119.88(16)
F55 C55 C56 121.05(17)
C54 C55 C56 119.06(17)
F56 C56 C55 117.12(15)
F56 C56 C51 119.32(14)
C55 C56 C51 123.54(16)

loop_
_geom_bond_atom_site_label_1
_geom_bond_atom_site_label_2
_geom_bond_distance
P1 N1 1.5754(15)
P1 C2 1.7504(18)
P1 C21 1.7948(17)
P1 C11 1.7976(18)
N1 B1 1.372(2)
C1 C2 1.198(2)
C1 C31 1.434(2)
B1 C41 1.597(2)
B1 C51 1.607(2)
C11 C12 1.387(2)
C11 C16 1.393(3)
C12 C13 1.388(3)
C12 H12 0.9500
C13 C14 1.380(3)
C13 H13 0.9500
C14 C15 1.383(3)
C14 H14 0.9500
C15 C16 1.379(3)
C15 H15 0.9500
C16 H16 0.9500
C21 C26 1.385(2)
C21 C22 1.386(3)
C22 C23 1.383(3)
C22 H22 0.9500
C23 C24 1.374(3)
C23 H23 0.9500
C24 C25 1.372(3)
C24 H24 0.9500
C25 C26 1.385(3)
C25 H25 0.9500
C26 H26 0.9500
C31 C36 1.388(3)
C31 C32 1.392(3)
C32 C33 1.380(3)
C32 H32 0.9500
C33 C34 1.372(3)
C33 H33 0.9500
C34 C35 1.381(3)
C34 H34 0.9500
C35 C36 1.390(3)
C35 H35 0.9500
C36 H36 0.9500
C41 C42 1.387(2)
C41 C46 1.388(2)
F42 C42 1.352(2)
C42 C43 1.379(3)
F43 C43 1.344(2)
C43 C44 1.373(3)
F44 C44 1.340(2)
C44 C45 1.375(3)
F45 C45 1.344(2)
C45 C46 1.381(3)
C46 F46 1.342(2)
C51 C56 1.380(2)
C51 C52 1.381(2)
F52 C52 1.348(2)
C52 C53 1.378(2)
F53 C53 1.346(2)
C53 C54 1.372(3)
F54 C54 1.3456(19)
C54 C55 1.371(3)
C55 F55 1.342(2)
C55 C56 1.377(2)
F56 C56 1.3511(19)
